data_7114381
loop_
_publ_author_name
'Albano, Vincenzo G.'
'Aragoni, M. Carla'
'Arca, Massimiliano'
'Castellari, Carlo'
'Demartin, Francesco'
'Devillanova, Francesco A.'
'Isaia, Francesco'
'Lippolis, Vito'
'Loddo, Laura'
'Verani, Gaetano'

_publ_section_title
;
 An unprecedented example of a cis-phosphonodithioato nickel(ii) complex
 built by an extensive hydrogen bonding supramolecular network
;
_journal_issue 11
_journal_name_full 'Chemical Communications'
_journal_page_first 1170
_journal_paper_doi 10.1039/b200414c
_journal_year 2002
_chemical_formula_sum 'C9 H15 N2 O P S2'
_chemical_formula_weight 262.32
_space_group_crystal_system monoclinic
_space_group_IT_number 14
_space_group_name_Hall '-P 2ybc'
_space_group_name_H-M_alt 'P 1 21/c 1'
_atom_sites_solution_hydrogens geom
_atom_sites_solution_primary direct
_atom_sites_solution_secondary difmap
_audit_creation_method SHELXL-97
_cell_angle_alpha 90.00
_cell_angle_beta 90.240(10)
_cell_angle_gamma 90.00
_cell_formula_units_Z 4
_cell_length_a 14.4077(13)
_cell_length_b 6.1908(5)
_cell_length_c 13.7291(12)
_cell_measurement_reflns_used 1024
_cell_measurement_temperature 293(2)
_cell_measurement_theta_max 32.0
_cell_measurement_theta_min 3.2
_cell_volume 1224.56(18)
_computing_structure_refinement 'SHELXL-97 (Sheldrick, 1997)'
_diffrn_ambient_temperature 293(2)
_diffrn_measured_fraction_theta_full 0.932
_diffrn_measured_fraction_theta_max 0.932
_diffrn_measurement_device_type 'CCD Smart diffractometer'
_diffrn_measurement_method 'omega scan'
_diffrn_radiation_monochromator graphite
_diffrn_radiation_source 'fine-focus sealed tube'
_diffrn_radiation_type MoK\a
_diffrn_radiation_wavelength 0.71073
_diffrn_reflns_av_R_equivalents 0.0320
_diffrn_reflns_av_sigmaI/netI 0.1323
_diffrn_reflns_limit_h_max 21
_diffrn_reflns_limit_h_min 0
_diffrn_reflns_limit_k_max 9
_diffrn_reflns_limit_k_min 0
_diffrn_reflns_limit_l_max 19
_diffrn_reflns_limit_l_min -19
_diffrn_reflns_number 16240
_diffrn_reflns_theta_full 32.22
_diffrn_reflns_theta_max 32.22
_diffrn_reflns_theta_min 2.83
_exptl_absorpt_coefficient_mu 0.542
_exptl_absorpt_correction_T_max 1.00
_exptl_absorpt_correction_T_min 0.88
_exptl_absorpt_correction_type SADABS
_exptl_absorpt_process_details 'theta dependent correction'
_exptl_crystal_colour white
_exptl_crystal_density_diffrn 1.423
_exptl_crystal_density_method 'not measured'
_exptl_crystal_description prism
_exptl_crystal_F_000 552
_exptl_crystal_size_max 0.25
_exptl_crystal_size_mid 0.18
_exptl_crystal_size_min 0.10
_refine_diff_density_max 0.796
_refine_diff_density_min -0.241
_refine_diff_density_rms 0.086
_refine_ls_extinction_method none
_refine_ls_goodness_of_fit_ref 0.877
_refine_ls_hydrogen_treatment mixed
_refine_ls_matrix_type full
_refine_ls_number_parameters 196
_refine_ls_number_reflns 4052
_refine_ls_number_restraints 0
_refine_ls_restrained_S_all 0.877
_refine_ls_R_factor_all 0.0737
_refine_ls_R_factor_gt 0.0499
_refine_ls_shift/su_max 0.101
_refine_ls_shift/su_mean 0.008
_refine_ls_structure_factor_coef Fsqd
_refine_ls_weighting_details 'calc w=1/[\s^2^(Fo^2^)+(0.0457P)^2^+0.0000P] where P=(Fo^2^+2Fc^2^)/3'
_refine_ls_weighting_scheme calc
_refine_ls_wR_factor_gt 0.1098
_refine_ls_wR_factor_ref 0.1150
_reflns_number_gt 2742
_reflns_number_total 4052
_reflns_threshold_expression >2sigma(I)
_cod_data_source_file b200414c.txt
_cod_data_source_block compound_2
_cod_depositor_comments
;
 Updating space group information.

 Antanas Vaitkus,
 2018-08-09
;
_cod_original_sg_symbol_H-M P21/c
_cod_database_code 7114381

loop_
_space_group_symop_id
_space_group_symop_operation_xyz
1 'x, y, z'
2 '-x, y+1/2, -z+1/2'
3 '-x, -y, -z'
4 'x, -y-1/2, z-1/2'

loop_
_atom_site_label
_atom_site_type_symbol
_atom_site_fract_x
_atom_site_fract_y
_atom_site_fract_z
_atom_site_U_iso_or_equiv
_atom_site_adp_type
_atom_site_occupancy
_atom_site_symmetry_multiplicity
_atom_site_calc_flag
S1 S 0.65091(4) 0.98970(10) 0.72769(4) 0.03811(15) Uani 1 1 d
S2 S 0.60736(4) 1.40593(9) 0.57132(4) 0.03838(15) Uani 1 1 d
P P 0.68185(3) 1.14724(9) 0.60610(4) 0.02799(13) Uani 1 1 d
O O 1.08590(11) 1.3396(3) 0.63191(15) 0.0572(5) Uani 1 1 d
N1 N 0.67093(14) 0.9605(3) 0.51980(14) 0.0350(4) Uani 1 1 d
N2 N 0.54719(15) 1.1647(4) 0.36642(17) 0.0439(5) Uani 1 1 d
C1 C 0.69336(16) 0.9910(4) 0.41734(17) 0.0391(5) Uani 1 1 d
C2 C 0.60862(19) 0.9755(4) 0.35288(18) 0.0427(5) Uani 1 1 d
C3 C 0.80357(13) 1.2207(4) 0.61220(14) 0.0303(4) Uani 1 1 d
C4 C 0.86963(15) 1.0606(4) 0.59836(18) 0.0389(5) Uani 1 1 d
C5 C 0.96303(16) 1.1062(4) 0.60672(19) 0.0428(6) Uani 1 1 d
C6 C 0.99230(14) 1.3136(4) 0.62796(17) 0.0381(5) Uani 1 1 d
C7 C 0.92809(17) 1.4729(4) 0.6435(2) 0.0429(6) Uani 1 1 d
C8 C 0.83358(16) 1.4252(4) 0.63568(18) 0.0389(5) Uani 1 1 d
C9 C 1.1215(2) 1.5514(6) 0.6338(3) 0.0545(7) Uani 1 1 d
H1A H 0.7439(18) 0.887(5) 0.398(2) 0.058(8) Uiso 1 1 d
H1B H 0.7236(17) 1.129(4) 0.4078(18) 0.045(7) Uiso 1 1 d
HN1A H 0.6635(18) 0.847(4) 0.5376(19) 0.045(8) Uiso 1 1 d
H2 H 0.8514(15) 0.919(4) 0.5824(17) 0.038(6) Uiso 1 1 d
H2A H 0.5723(19) 0.867(4) 0.3722(19) 0.050(8) Uiso 1 1 d
HN2A H 0.569(2) 1.271(5) 0.331(2) 0.066(10) Uiso 1 1 d
HN2B H 0.479(2) 1.140(5) 0.352(2) 0.082(10) Uiso 1 1 d
H2B H 0.6308(17) 0.980(4) 0.2738(19) 0.049(7) Uiso 1 1 d
HN2C H 0.5417(18) 1.211(5) 0.433(2) 0.066(9) Uiso 1 1 d
H5 H 1.0084(18) 1.000(4) 0.6011(19) 0.055(8) Uiso 1 1 d
H7 H 0.9475(16) 1.596(4) 0.6525(18) 0.039(7) Uiso 1 1 d
H8 H 0.7948(16) 1.521(4) 0.6508(17) 0.033(6) Uiso 1 1 d
H9A H 1.102(2) 1.626(5) 0.581(3) 0.077(11) Uiso 1 1 d
H9B H 1.186(2) 1.541(5) 0.630(2) 0.061(8) Uiso 1 1 d
H9C H 1.101(3) 1.636(7) 0.689(3) 0.112(15) Uiso 1 1 d

loop_
_atom_site_aniso_label
_atom_site_aniso_U_11
_atom_site_aniso_U_22
_atom_site_aniso_U_33
_atom_site_aniso_U_23
_atom_site_aniso_U_13
_atom_site_aniso_U_12
S1 0.0384(3) 0.0428(3) 0.0330(3) 0.0051(2) -0.0006(2) -0.0063(2)
S2 0.0395(3) 0.0300(3) 0.0456(3) -0.0040(2) -0.0100(2) 0.0067(2)
P 0.0289(2) 0.0265(3) 0.0285(2) -0.0004(2) -0.00279(18) -0.0018(2)
O 0.0297(8) 0.0561(12) 0.0857(14) 0.0140(11) -0.0070(8) -0.0048(8)
N1 0.0488(11) 0.0249(9) 0.0313(9) -0.0014(8) -0.0049(8) -0.0036(8)
N2 0.0406(11) 0.0517(13) 0.0394(11) -0.0010(10) -0.0044(9) -0.0056(10)
C1 0.0388(11) 0.0431(13) 0.0354(11) -0.0038(10) 0.0027(9) -0.0004(11)
C2 0.0539(14) 0.0417(14) 0.0325(11) -0.0068(10) -0.0031(10) -0.0081(12)
C3 0.0297(9) 0.0324(10) 0.0288(9) 0.0033(8) -0.0020(7) -0.0032(8)
C4 0.0358(11) 0.0309(11) 0.0498(14) -0.0014(10) -0.0022(10) -0.0009(9)
C5 0.0342(11) 0.0430(14) 0.0512(14) 0.0007(11) 0.0009(10) 0.0066(10)
C6 0.0291(10) 0.0445(13) 0.0406(12) 0.0083(10) -0.0036(8) -0.0039(9)
C7 0.0422(12) 0.0320(12) 0.0545(15) 0.0011(11) -0.0067(10) -0.0096(10)
C8 0.0351(11) 0.0337(12) 0.0479(13) -0.0008(10) -0.0009(10) 0.0041(9)
C9 0.0396(14) 0.0644(19) 0.0596(18) 0.0118(16) -0.0099(13) -0.0166(13)

loop_
_atom_type_symbol
_atom_type_description
_atom_type_scat_dispersion_real
_atom_type_scat_dispersion_imag
_atom_type_scat_source
S S 0.1246 0.1234 'International Tables Vol C Tables 4.2.6.8 and 6.1.1.4'
P P 0.1023 0.0942 'International Tables Vol C Tables 4.2.6.8 and 6.1.1.4'
O O 0.0106 0.0060 'International Tables Vol C Tables 4.2.6.8 and 6.1.1.4'
N N 0.0061 0.0033 'International Tables Vol C Tables 4.2.6.8 and 6.1.1.4'
C C 0.0033 0.0016 'International Tables Vol C Tables 4.2.6.8 and 6.1.1.4'
H H 0.0000 0.0000 'International Tables Vol C Tables 4.2.6.8 and 6.1.1.4'

loop_
_geom_angle_atom_site_label_1
_geom_angle_atom_site_label_2
_geom_angle_atom_site_label_3
_geom_angle
N1 P C3 107.21(10)
N1 P S2 109.90(8)
C3 P S2 109.30(7)
N1 P S1 103.69(8)
C3 P S1 107.75(7)
S2 P S1 118.38(4)
C6 O C9 118.2(2)
C1 N1 P 125.25(17)
N1 C1 C2 112.1(2)
N2 C2 C1 111.0(2)
C8 C3 C4 118.3(2)
C8 C3 P 123.00(17)
C4 C3 P 118.57(17)
C5 C4 C3 120.8(2)
C4 C5 C6 120.3(2)
O C6 C7 125.4(2)
O C6 C5 114.9(2)
C7 C6 C5 119.7(2)
C6 C7 C8 119.6(2)
C3 C8 C7 121.2(2)

loop_
_geom_bond_atom_site_label_1
_geom_bond_atom_site_label_2
_geom_bond_distance
S1 P 1.9856(8)
S2 P 1.9850(8)
P N1 1.6625(19)
P C3 1.813(2)
O C6 1.359(3)
O C9 1.408(4)
N1 C1 1.457(3)
N2 C2 1.480(3)
C1 C2 1.508(3)
C3 C8 1.375(3)
C3 C4 1.388(3)
C4 C5 1.379(3)
C5 C6 1.382(3)
C6 C7 1.370(3)
C7 C8 1.397(3)
